data_4086066
loop_
_publ_author_name
'Hoeck, J.'
'Amor, J.I.'
'Jacobsen, H.'
'Schmalle, H.W.'
'Artus, G.R.J.'
'Fox, T.'
'Baeth, F.'
'Berke, H.'

_publ_section_title
;
 Synthesis and insertion behaviour of
 carbonylhydridonitrosyltris(trimethylphosphine)tungsten(0)
;
_journal_name_full Organometallics
_journal_page_first 1533
_journal_page_last 1544
_journal_volume 20
_journal_year 2001
_chemical_formula_sum 'C11 H28 N O4 P3 W'
_chemical_name_systematic 'W (C O) (N O) (P (C H3)3)3 (H C O2)'
_space_group_IT_number 61
_symmetry_space_group_name_Hall '-P 2ac 2ab'
_symmetry_space_group_name_H-M 'P b c a'
_cell_angle_alpha 90
_cell_angle_beta 90
_cell_angle_gamma 90
_cell_formula_units_Z 8
_cell_length_a 8.919
_cell_length_b 15.15
_cell_length_c 29.221
_cell_volume 3948.425
_citation_journal_id_ASTM ORGND7
_cod_data_source_file Hoeck_ORGND7_2001_628.cif
_cod_data_source_block C11H28N1O4P3W1
_cod_original_formula_sum 'C11 H28 N1 O4 P3 W1'
_cod_database_code 4086066

loop_
_symmetry_equiv_pos_as_xyz
x,y,z
-x+1/2,-y,z+1/2
x+1/2,-y+1/2,-z
-x,y+1/2,-z+1/2
-x,-y,-z
x-1/2,y,-z-1/2
-x-1/2,y-1/2,z
x,-y-1/2,z-1/2

loop_
_atom_site_label
_atom_site_type_symbol
_atom_site_fract_x
_atom_site_fract_y
_atom_site_fract_z
_atom_site_occupancy
_atom_site_U_iso_or_equiv
H2 H-1 0.2919 0.4005 0.5234 1 0.0
H25 H-1 0.6435 0.3637 0.2612 1 0.0
H7 H-1 0.1603 0.2077 0.4522 1 0.0
H27 H-1 0.8557 0.2883 0.3756 1 0.0
H28 H-1 0.7976 0.1907 0.3753 1 0.0
O3 O-2 0.6123 0.3783 0.4253 1 0.0
H10 H-1 0.0391 0.3759 0.426 1 0.0
H13 H-1 0.3352 0.5559 0.4168 1 0.0
H12 H-1 0.5031 0.5682 0.4023 1 0.0
W1 W 0.44579 0.31795 0.38245 1 0.0
C3 C+2 0.365 0.393 0.4996 1 0.0
C2 C+4 0.718 0.4333 0.4154 1 0.0
C5 C+2 0.106 0.404 0.4473 1 0.0
C6 C+2 0.402 0.5647 0.3914 1 0.0
H1 H-1 0.7831 0.4514 0.4399 1 0.0
P3 P+3 0.6489 0.2767 0.3274 1 0.0
C9 C+2 0.6 0.179 0.2958 1 0.0
H15 H-1 0.5855 0.5217 0.3071 1 0.0
N1 N+3 0.3036 0.2679 0.3472 1 0.0
H8 H-1 0.0611 0.4048 0.4771 1 0.0
H17 H-1 0.1731 0.5399 0.3214 1 0.0
C4 C+2 0.214 0.241 0.4747 1 0.0
H24 H-1 0.7641 0.4008 0.2951 1 0.0
H16 H-1 0.4643 0.4799 0.2749 1 0.0
H18 H-1 0.1251 0.4709 0.3586 1 0.0
H21 H-1 0.5853 0.131 0.3167 1 0.0
P2 P+3 0.3841 0.4705 0.35088 1 0.0
H5 H-1 0.1497 0.2537 0.5002 1 0.0
O4 O-2 0.743 0.4638 0.3782 1 0.0
C10 C+2 0.723 0.348 0.2818 1 0.0
H23 H-1 0.8001 0.3174 0.2654 1 0.0
P1 P+3 0.2763 0.3438 0.44954 1 0.0
H6 H-1 0.2996 0.2083 0.485 1 0.0
H19 H-1 0.1687 0.4391 0.3094 1 0.0
H20 H-1 0.6799 0.1648 0.275 1 0.0
O2 O-2 0.2104 0.2333 0.3228 1 0.0
C8 C+2 0.19 0.4814 0.333 1 0.0
H14 H-1 0.4405 0.5751 0.2947 1 0.0
H4 H-1 0.4061 0.4496 0.4915 1 0.0
O1 O-2 0.509 0.1336 0.4268 1 0.0
H11 H-1 0.3759 0.6186 0.376 1 0.0
C1 C+2 0.486 0.1992 0.4104 1 0.0
C11 C+2 0.819 0.241 0.3566 1 0.0
H26 H-1 0.8942 0.226 0.3344 1 0.0
H9 H-1 0.1261 0.4631 0.4375 1 0.0
C7 C+2 0.48 0.5174 0.3009 1 0.0
H22 H-1 0.5097 0.1895 0.2789 1 0.0
H3 H-1 0.444 0.3552 0.5102 1 0.0
